data_4303296
loop_
_publ_author_name
'Jason D. Dorweiler'
'Victor N. Nemykin'
'Amanda N. Ley'
'Robert D. Pike'
'Steven M. Berry'

_publ_contact_author_address
; 
 Department of Chemistry and Biochemistry
 University of Minnesota Duluth
 1039 University Drive
 Duluth, MN 55812, USA  
;
_publ_contact_author_email vnemykin@d.umn.edu
_publ_contact_author_fax '+1 218 7266729'
_publ_contact_author_name 'Victor Nemykin'
_publ_contact_author_phone '+1 218 7266729'
_publ_section_title
;
Structural and NMR Characterization of Sm(III), Eu(III), and Yb(III)
Complexes of an Amide Based Polydentate Ligand Exhibiting Paramagnetic
Chemical Exchange Saturation Transfer Abilities
;
_journal_name_full 'Inorganic Chemistry'
_journal_page_first 9365
_journal_page_last 9376
_journal_paper_doi 10.1021/ic901191a
_journal_volume 48
_journal_year 2009
_chemical_formula_moiety 'C32 H64 N6 O7 Yb, 3(N O3), C2 H6 O'
_chemical_formula_sum 'C34 H70 N9 O17 Yb'
_chemical_formula_weight 1050.03
_chemical_name_systematic
; 
 ? 
;
_space_group_IT_number 15
_symmetry_cell_setting monoclinic
_symmetry_space_group_name_Hall '-C 2yc'
_symmetry_space_group_name_H-M 'C 1 2/c 1'
_atom_sites_solution_hydrogens geom
_atom_sites_solution_primary direct
_atom_sites_solution_secondary difmap
_audit_creation_method SHELXL-97
_cell_angle_alpha 90.00
_cell_angle_beta 96.331(6)
_cell_angle_gamma 90.00
_cell_formula_units_Z 8
_cell_length_a 34.436(5)
_cell_length_b 14.1718(18)
_cell_length_c 20.786(3)
_cell_measurement_temperature 100(2)
_cell_volume 10082(2)
_computing_cell_refinement 'SAINTPLUS (Bruker AXS, 2004)'
_computing_data_collection 'APEX2 (Bruker AXS, 2004)'
_computing_data_reduction SAINTPLUS
_computing_molecular_graphics 'ORTEP3 (Farrugia, 1997)'
_computing_publication_material 'SHELXL97 (Sheldrick, 1997)'
_computing_structure_refinement 'XSHELL (Bruker, 2004)'
_computing_structure_solution 'SHELXS97 (Sheldrick, 1997)'
_diffrn_ambient_temperature 100(2)
_diffrn_measured_fraction_theta_full 0.960
_diffrn_measured_fraction_theta_max 0.960
_diffrn_measurement_device_type 'Bruker SMART APEX II CCD'
_diffrn_measurement_method '\w and \y'
_diffrn_radiation_monochromator graphite
_diffrn_radiation_source 'fine-focus sealed tube'
_diffrn_radiation_type CuK\a
_diffrn_radiation_wavelength 1.54178
_diffrn_reflns_av_R_equivalents 0.0282
_diffrn_reflns_av_sigmaI/netI 0.0171
_diffrn_reflns_limit_h_max 39
_diffrn_reflns_limit_h_min -40
_diffrn_reflns_limit_k_max 15
_diffrn_reflns_limit_k_min -16
_diffrn_reflns_limit_l_max 24
_diffrn_reflns_limit_l_min -22
_diffrn_reflns_number 53564
_diffrn_reflns_theta_full 66.99
_diffrn_reflns_theta_max 66.99
_diffrn_reflns_theta_min 3.38
_diffrn_standards_number 0
_exptl_absorpt_coefficient_mu 4.033
_exptl_absorpt_correction_T_max 0.4482
_exptl_absorpt_correction_T_min 0.2717
_exptl_absorpt_correction_type numerical
_exptl_absorpt_process_details 'SADABS (Sheldrick, 2004)'
_exptl_crystal_colour colorless
_exptl_crystal_density_diffrn 1.384
_exptl_crystal_density_method 'not measured'
_exptl_crystal_description block
_exptl_crystal_F_000 4344
_exptl_crystal_size_max 0.44
_exptl_crystal_size_mid 0.26
_exptl_crystal_size_min 0.24
_refine_diff_density_max 2.179
_refine_diff_density_min -0.693
_refine_diff_density_rms 0.121
_refine_ls_extinction_method none
_refine_ls_goodness_of_fit_ref 1.081
_refine_ls_hydrogen_treatment constr
_refine_ls_matrix_type full
_refine_ls_number_parameters 563
_refine_ls_number_reflns 8630
_refine_ls_number_restraints 0
_refine_ls_restrained_S_all 1.081
_refine_ls_R_factor_all 0.0402
_refine_ls_R_factor_gt 0.0385
_refine_ls_shift/su_max 0.002
_refine_ls_shift/su_mean 0.000
_refine_ls_structure_factor_coef Fsqd
_refine_ls_weighting_details 'calc w=1/[\s^2^(Fo^2^)+(0.0605P)^2^+56.1010P] where P=(Fo^2^+2Fc^2^)/3'
_refine_ls_weighting_scheme calc
_refine_ls_wR_factor_gt 0.1102
_refine_ls_wR_factor_ref 0.1117
_reflns_number_gt 8198
_reflns_number_total 8630
_reflns_threshold_expression >2sigma(I)
_cod_data_source_file ic901191a_si_002_3.cif
_cod_data_source_block Yb(III)L
_cod_depositor_comments
;
The following automatic conversions were performed:
'_symmetry_cell_setting' value 'Monoclinic' changed to 'monoclinic'
according to '/home/saulius/struct/CIF-dictionaries/cif_core.dic'
dictionary named 'cif_core.dic' version 2.4.1 from 2010-06-29.

Automatic conversion script
Id: cif_fix_enum 1527 2010-12-29 10:47:43Z saulius 
;
_cod_database_code 4303296

loop_
_symmetry_equiv_pos_as_xyz
'x, y, z'
'-x, y, -z+1/2'
'x+1/2, y+1/2, z'
'-x+1/2, y+1/2, -z+1/2'
'-x, -y, -z'
'x, -y, z-1/2'
'-x+1/2, -y+1/2, -z'
'x+1/2, -y+1/2, z-1/2'

loop_
_atom_site_label
_atom_site_type_symbol
_atom_site_fract_x
_atom_site_fract_y
_atom_site_fract_z
_atom_site_U_iso_or_equiv
_atom_site_adp_type
_atom_site_occupancy
_atom_site_symmetry_multiplicity
_atom_site_calc_flag
_atom_site_refinement_flags
_atom_site_disorder_assembly
_atom_site_disorder_group
Yb1 Yb 0.129298(5) 0.045601(13) 0.867201(8) 0.02123(9) Uani 1 1 d . . .
O1 O 0.15276(7) -0.09704(18) 0.83510(12) 0.0256(5) Uani 1 1 d . . .
O2 O 0.13670(8) 0.19784(18) 0.83286(12) 0.0260(6) Uani 1 1 d . . .
O3 O 0.08531(8) 0.04929(19) 0.76900(13) 0.0302(6) Uani 1 1 d . . .
O4 O 0.07602(8) -0.0691(2) 0.86318(14) 0.0331(6) Uani 1 1 d . . .
O5 O 0.13104(8) -0.05342(19) 0.96179(13) 0.0298(6) Uani 1 1 d . . .
O6 O 0.19422(7) 0.05752(18) 0.90361(12) 0.0225(5) Uani 1 1 d . . .
O7 O 0.07536(8) 0.1190(2) 0.90018(13) 0.0325(6) Uani 1 1 d . . .
O8 O 0.17945(13) 0.3045(3) 0.63054(16) 0.0617(11) Uani 1 1 d . . .
O9 O 0.12751(11) 0.2189(2) 0.61033(15) 0.0496(9) Uani 1 1 d . . .
O10 O 0.14531(17) 0.3077(4) 0.5354(2) 0.0889(16) Uani 1 1 d . . .
O11 O 0.25545(9) 0.1915(2) 0.20206(13) 0.0419(8) Uani 1 1 d . . .
O12 O 0.22096(13) 0.1060(3) 0.13134(15) 0.0705(14) Uani 1 1 d . . .
O13 O 0.26402(9) 0.2002(2) 0.10073(13) 0.0349(7) Uani 1 1 d . . .
O14 O 0.0237(2) 0.8123(8) 0.6386(5) 0.199(5) Uani 1 1 d . . .
O15 O 0.0822(2) 0.8148(12) 0.6406(4) 0.232(7) Uani 1 1 d . . .
O16 O 0.0553(3) 0.9120(9) 0.6089(6) 0.193(5) Uani 1 1 d . . .
O17 O 0.0595(3) 0.3876(6) 0.0437(4) 0.148(3) Uani 1 1 d . . .
H17 H 0.0506 0.3693 0.0077 0.223 Uiso 1 1 calc R . .
N1 N 0.16609(9) 0.0530(2) 0.76546(15) 0.0222(6) Uani 1 1 d . . .
N2 N 0.14261(9) 0.1443(2) 0.97375(15) 0.0271(7) Uani 1 1 d . . .
N3 N 0.19831(10) -0.1862(2) 0.79284(16) 0.0286(7) Uani 1 1 d . . .
H3 H 0.2172 -0.1852 0.7691 0.034 Uiso 1 1 calc R . .
N4 N 0.14931(10) 0.2996(2) 0.75319(15) 0.0285(7) Uani 1 1 d . . .
H4 H 0.1624 0.3063 0.7206 0.034 Uiso 1 1 calc R . .
N5 N 0.24392(9) 0.0923(2) 0.98196(14) 0.0246(7) Uani 1 1 d . . .
H5 H 0.2506 0.1277 1.0149 0.030 Uiso 1 1 calc R . .
N6 N 0.04446(11) 0.2352(3) 0.9499(2) 0.0425(9) Uani 1 1 d . . .
H6 H 0.0477 0.2826 0.9757 0.051 Uiso 1 1 calc R . .
N7 N 0.15074(13) 0.2764(3) 0.59169(17) 0.0445(10) Uani 1 1 d . . .
N8 N 0.24654(10) 0.1662(2) 0.14482(15) 0.0300(7) Uani 1 1 d . . .
N9 N 0.05054(14) 0.8402(4) 0.6271(2) 0.0494(11) Uani 1 1 d . . .
C1 C 0.19722(11) -0.0189(3) 0.77213(18) 0.0237(7) Uani 1 1 d . . .
H1A H 0.2198 0.0045 0.7996 0.028 Uiso 1 1 calc R . .
H1B H 0.2053 -0.0340 0.7300 0.028 Uiso 1 1 calc R . .
C2 C 0.18111(10) -0.1061(3) 0.80197(17) 0.0229(7) Uani 1 1 d . . .
C3 C 0.18811(13) -0.2797(3) 0.8199(2) 0.0359(9) Uani 1 1 d . . .
C4 C 0.14686(15) -0.3055(3) 0.7920(3) 0.0492(12) Uani 1 1 d . . .
H4A H 0.1290 -0.2580 0.8035 0.074 Uiso 1 1 calc R . .
H4B H 0.1399 -0.3653 0.8091 0.074 Uiso 1 1 calc R . .
H4C H 0.1456 -0.3096 0.7457 0.074 Uiso 1 1 calc R . .
C5 C 0.21751(16) -0.3502(3) 0.7986(3) 0.0548(14) Uani 1 1 d . . .
H5A H 0.2156 -0.3518 0.7521 0.082 Uiso 1 1 calc R . .
H5B H 0.2121 -0.4118 0.8146 0.082 Uiso 1 1 calc R . .
H5C H 0.2434 -0.3315 0.8155 0.082 Uiso 1 1 calc R . .
C6 C 0.19204(15) -0.2747(3) 0.8936(2) 0.0452(11) Uani 1 1 d . . .
H6A H 0.2187 -0.2619 0.9096 0.068 Uiso 1 1 calc R . .
H6B H 0.1842 -0.3338 0.9107 0.068 Uiso 1 1 calc R . .
H6C H 0.1756 -0.2252 0.9069 0.068 Uiso 1 1 calc R . .
C7 C 0.18212(11) 0.1492(3) 0.76131(18) 0.0260(8) Uani 1 1 d . . .
H7A H 0.1863 0.1630 0.7169 0.031 Uiso 1 1 calc R . .
H7B H 0.2071 0.1535 0.7878 0.031 Uiso 1 1 calc R . .
C8 C 0.15396(11) 0.2197(3) 0.78437(17) 0.0239(8) Uani 1 1 d . . .
C9 C 0.12415(13) 0.3800(3) 0.7673(2) 0.0345(9) Uani 1 1 d . . .
C10 C 0.1281(2) 0.4528(3) 0.7148(3) 0.0587(17) Uani 1 1 d . . .
H10A H 0.1545 0.4752 0.7180 0.088 Uiso 1 1 calc R . .
H10B H 0.1108 0.5047 0.7201 0.088 Uiso 1 1 calc R . .
H10C H 0.1214 0.4245 0.6730 0.088 Uiso 1 1 calc R . .
C11 C 0.08230(16) 0.3475(4) 0.7650(4) 0.078(2) Uani 1 1 d . . .
H11A H 0.0734 0.3255 0.7222 0.116 Uiso 1 1 calc R . .
H11B H 0.0662 0.3992 0.7759 0.116 Uiso 1 1 calc R . .
H11C H 0.0806 0.2971 0.7955 0.116 Uiso 1 1 calc R . .
C12 C 0.13890(16) 0.4208(3) 0.8331(2) 0.0434(11) Uani 1 1 d . . .
H12A H 0.1376 0.3734 0.8657 0.065 Uiso 1 1 calc R . .
H12B H 0.1229 0.4736 0.8422 0.065 Uiso 1 1 calc R . .
H12C H 0.1655 0.4412 0.8328 0.065 Uiso 1 1 calc R . .
C13 C 0.13884(12) 0.0297(3) 0.70693(19) 0.0280(8) Uani 1 1 d . . .
H13A H 0.1354 -0.0382 0.7041 0.034 Uiso 1 1 calc R . .
H13B H 0.1501 0.0504 0.6686 0.034 Uiso 1 1 calc R . .
C14 C 0.09975(12) 0.0761(3) 0.70877(19) 0.0298(8) Uani 1 1 d . . .
H14A H 0.1024 0.1441 0.7065 0.036 Uiso 1 1 calc R . .
H14B H 0.0817 0.0554 0.6723 0.036 Uiso 1 1 calc R . .
C15 C 0.04982(13) -0.0027(4) 0.7653(2) 0.0445(11) Uani 1 1 d . . .
H15A H 0.0406 -0.0157 0.7204 0.053 Uiso 1 1 calc R . .
H15B H 0.0300 0.0339 0.7838 0.053 Uiso 1 1 calc R . .
C16 C 0.05678(15) -0.0918(4) 0.8010(2) 0.0472(12) Uani 1 1 d . . .
H16A H 0.0322 -0.1234 0.8053 0.057 Uiso 1 1 calc R . .
H16B H 0.0730 -0.1335 0.7783 0.057 Uiso 1 1 calc R . .
C17 C 0.07968(14) -0.1437(4) 0.9093(2) 0.0445(11) Uani 1 1 d . . .
H17A H 0.0967 -0.1925 0.8956 0.053 Uiso 1 1 calc R . .
H17B H 0.0543 -0.1714 0.9132 0.053 Uiso 1 1 calc R . .
C18 C 0.09615(14) -0.1045(4) 0.9717(2) 0.0479(12) Uani 1 1 d . . .
H18A H 0.0774 -0.0625 0.9886 0.058 Uiso 1 1 calc R . .
H18B H 0.1023 -0.1549 1.0028 0.058 Uiso 1 1 calc R . .
C19 C 0.15059(13) -0.0150(3) 1.0210(2) 0.0369(10) Uani 1 1 d . . .
H19A H 0.1786 -0.0145 1.0189 0.044 Uiso 1 1 calc R . .
H19B H 0.1452 -0.0540 1.0573 0.044 Uiso 1 1 calc R . .
C20 C 0.13643(13) 0.0836(3) 1.0303(2) 0.0349(9) Uani 1 1 d . . .
H20A H 0.1088 0.0822 1.0359 0.042 Uiso 1 1 calc R . .
H20B H 0.1504 0.1103 1.0692 0.042 Uiso 1 1 calc R . .
C21 C 0.18313(11) 0.1792(3) 0.97802(18) 0.0262(8) Uani 1 1 d . . .
H21A H 0.1925 0.1937 1.0227 0.031 Uiso 1 1 calc R . .
H21B H 0.1842 0.2365 0.9527 0.031 Uiso 1 1 calc R . .
C22 C 0.20852(11) 0.1041(3) 0.95252(17) 0.0235(8) Uani 1 1 d . . .
C23 C 0.27354(11) 0.0239(3) 0.96410(19) 0.0289(8) Uani 1 1 d . . .
C24 C 0.25658(13) -0.0768(3) 0.9595(2) 0.0369(10) Uani 1 1 d . . .
H24A H 0.2476 -0.0937 1.0001 0.055 Uiso 1 1 calc R . .
H24B H 0.2765 -0.1203 0.9497 0.055 Uiso 1 1 calc R . .
H24C H 0.2351 -0.0792 0.9259 0.055 Uiso 1 1 calc R . .
C25 C 0.30708(13) 0.0268(3) 1.0188(2) 0.0359(10) Uani 1 1 d . . .
H25A H 0.3186 0.0886 1.0209 0.054 Uiso 1 1 calc R . .
H25B H 0.3265 -0.0190 1.0107 0.054 Uiso 1 1 calc R . .
H25C H 0.2972 0.0128 1.0592 0.054 Uiso 1 1 calc R . .
C26 C 0.28848(13) 0.0547(3) 0.9006(2) 0.0361(10) Uani 1 1 d . . .
H26A H 0.2668 0.0624 0.8679 0.054 Uiso 1 1 calc R . .
H26B H 0.3058 0.0074 0.8870 0.054 Uiso 1 1 calc R . .
H26C H 0.3022 0.1135 0.9070 0.054 Uiso 1 1 calc R . .
C27 C 0.11461(12) 0.2233(3) 0.9703(2) 0.0331(9) Uani 1 1 d . . .
H27A H 0.1241 0.2750 0.9458 0.040 Uiso 1 1 calc R . .
H27B H 0.1115 0.2458 1.0135 0.040 Uiso 1 1 calc R . .
C28 C 0.07595(12) 0.1883(3) 0.9375(2) 0.0324(9) Uani 1 1 d . . .
C29 C 0.00367(13) 0.2125(4) 0.9225(3) 0.0489(12) Uani 1 1 d . . .
C30 C -0.00632(14) 0.1124(4) 0.9407(3) 0.0493(12) Uani 1 1 d . . .
H30A H 0.0088 0.0687 0.9184 0.074 Uiso 1 1 calc R . .
H30B H -0.0336 0.1010 0.9286 0.074 Uiso 1 1 calc R . .
H30C H -0.0004 0.1040 0.9866 0.074 Uiso 1 1 calc R . .
C31 C -0.00055(15) 0.2256(4) 0.8493(3) 0.0601(15) Uani 1 1 d . . .
H31A H 0.0050 0.2900 0.8392 0.090 Uiso 1 1 calc R . .
H31B H -0.0268 0.2103 0.8317 0.090 Uiso 1 1 calc R . .
H31C H 0.0175 0.1847 0.8307 0.090 Uiso 1 1 calc R . .
C32 C -0.02233(16) 0.2835(5) 0.9543(4) 0.076(2) Uani 1 1 d . . .
H32A H -0.0194 0.2741 1.0003 0.113 Uiso 1 1 calc R . .
H32B H -0.0492 0.2739 0.9376 0.113 Uiso 1 1 calc R . .
H32C H -0.0146 0.3466 0.9448 0.113 Uiso 1 1 calc R . .
C33 C 0.0820(3) 0.4779(10) 0.0375(8) 0.185(8) Uani 1 1 d . . .
H33A H 0.1095 0.4649 0.0495 0.223 Uiso 1 1 calc R . .
H33B H 0.0739 0.5230 0.0685 0.223 Uiso 1 1 calc R . .
C34 C 0.0775(6) 0.525(2) -0.0298(8) 0.42(3) Uani 1 1 d . . .
H34A H 0.1015 0.5552 -0.0371 0.636 Uiso 1 1 calc R . .
H34B H 0.0568 0.5703 -0.0320 0.636 Uiso 1 1 calc R . .
H34C H 0.0713 0.4772 -0.0624 0.636 Uiso 1 1 calc R . .

loop_
_atom_site_aniso_label
_atom_site_aniso_U_11
_atom_site_aniso_U_22
_atom_site_aniso_U_33
_atom_site_aniso_U_23
_atom_site_aniso_U_13
_atom_site_aniso_U_12
Yb1 0.01995(13) 0.02538(13) 0.01889(12) 0.00303(7) 0.00444(8) 0.00170(7)
O1 0.0247(13) 0.0245(13) 0.0285(13) 0.0011(11) 0.0076(11) -0.0015(10)
O2 0.0297(14) 0.0257(13) 0.0228(13) 0.0021(11) 0.0041(10) 0.0025(11)
O3 0.0266(14) 0.0380(16) 0.0257(14) 0.0051(11) 0.0019(11) -0.0015(11)
O4 0.0266(14) 0.0397(16) 0.0333(15) 0.0090(13) 0.0049(12) -0.0038(12)
O5 0.0331(15) 0.0336(15) 0.0235(13) 0.0077(11) 0.0068(11) -0.0018(11)
O6 0.0213(13) 0.0287(13) 0.0177(12) 0.0004(10) 0.0024(10) 0.0014(10)
O7 0.0259(14) 0.0406(17) 0.0323(15) 0.0017(13) 0.0088(11) 0.0073(12)
O8 0.089(3) 0.067(2) 0.0302(17) 0.0005(17) 0.0101(18) -0.038(2)
O9 0.073(2) 0.047(2) 0.0297(16) -0.0014(15) 0.0100(15) -0.0202(17)
O10 0.129(4) 0.094(3) 0.041(2) 0.025(2) -0.001(2) -0.043(3)
O11 0.0423(17) 0.060(2) 0.0240(14) -0.0129(14) 0.0073(12) -0.0225(15)
O12 0.088(3) 0.096(3) 0.0258(16) 0.0047(18) -0.0018(17) -0.068(3)
O13 0.0404(16) 0.0390(16) 0.0271(14) -0.0002(13) 0.0117(12) -0.0110(13)
O14 0.082(5) 0.271(12) 0.254(11) -0.041(9) 0.062(6) -0.066(6)
O15 0.082(5) 0.47(2) 0.146(7) 0.154(10) 0.007(5) -0.037(8)
O16 0.190(10) 0.198(10) 0.205(11) -0.123(9) 0.092(9) -0.040(9)
O17 0.159(7) 0.143(7) 0.142(6) -0.072(5) 0.008(5) 0.046(6)
N1 0.0239(16) 0.0212(16) 0.0217(15) 0.0005(12) 0.0037(12) -0.0013(11)
N2 0.0292(17) 0.0319(17) 0.0215(15) 0.0036(14) 0.0086(13) 0.0052(13)
N3 0.0291(17) 0.0249(17) 0.0331(18) 0.0005(14) 0.0098(14) -0.0007(13)
N4 0.0428(19) 0.0221(16) 0.0204(15) 0.0007(13) 0.0019(13) -0.0041(14)
N5 0.0276(17) 0.0257(16) 0.0201(15) -0.0020(13) 0.0009(12) 0.0000(13)
N6 0.033(2) 0.041(2) 0.057(2) 0.0028(19) 0.0193(17) 0.0079(16)
N7 0.076(3) 0.036(2) 0.0220(18) 0.0012(16) 0.0102(18) -0.015(2)
N8 0.0325(18) 0.0351(18) 0.0224(16) -0.0002(14) 0.0026(13) -0.0091(14)
N9 0.047(3) 0.064(3) 0.040(2) -0.019(2) 0.0143(19) -0.017(2)
C1 0.0239(19) 0.0249(18) 0.0234(18) -0.0010(16) 0.0077(14) -0.0003(15)
C2 0.0219(18) 0.0245(19) 0.0220(17) -0.0010(15) 0.0017(14) -0.0026(14)
C3 0.039(2) 0.022(2) 0.048(3) 0.0017(19) 0.0123(19) 0.0003(17)
C4 0.050(3) 0.027(2) 0.072(3) -0.005(2) 0.011(2) -0.009(2)
C5 0.061(3) 0.028(2) 0.080(4) 0.004(2) 0.032(3) 0.008(2)
C6 0.055(3) 0.031(2) 0.050(3) 0.013(2) 0.010(2) 0.001(2)
C7 0.032(2) 0.0237(19) 0.0233(18) 0.0036(15) 0.0085(15) -0.0039(15)
C8 0.0266(19) 0.0252(19) 0.0192(17) -0.0003(15) -0.0010(14) -0.0033(15)
C9 0.042(2) 0.023(2) 0.036(2) -0.0019(17) -0.0073(18) -0.0001(17)
C10 0.108(5) 0.027(2) 0.037(3) 0.004(2) -0.013(3) 0.009(2)
C11 0.040(3) 0.032(3) 0.155(7) -0.004(3) -0.018(4) 0.006(2)
C12 0.070(3) 0.029(2) 0.031(2) -0.0024(19) 0.005(2) 0.002(2)
C13 0.033(2) 0.030(2) 0.0215(18) -0.0002(16) 0.0017(16) -0.0016(16)
C14 0.032(2) 0.033(2) 0.0231(19) 0.0021(17) -0.0003(15) -0.0027(17)
C15 0.025(2) 0.064(3) 0.043(3) 0.009(2) -0.0043(18) -0.009(2)
C16 0.044(3) 0.051(3) 0.044(3) 0.006(2) -0.007(2) -0.019(2)
C17 0.044(3) 0.042(3) 0.047(3) 0.015(2) 0.003(2) -0.012(2)
C18 0.037(3) 0.064(3) 0.044(3) 0.024(2) 0.006(2) -0.014(2)
C19 0.040(2) 0.043(2) 0.028(2) 0.0089(19) 0.0075(18) 0.0011(19)
C20 0.040(2) 0.042(2) 0.025(2) 0.0038(19) 0.0125(17) -0.0002(19)
C21 0.029(2) 0.029(2) 0.0205(17) 0.0001(16) 0.0047(15) 0.0011(15)
C22 0.028(2) 0.0239(18) 0.0192(17) 0.0047(15) 0.0044(14) -0.0012(14)
C23 0.026(2) 0.032(2) 0.028(2) -0.0041(17) -0.0015(16) 0.0032(16)
C24 0.035(2) 0.030(2) 0.043(2) -0.0032(19) -0.0067(19) 0.0060(18)
C25 0.034(2) 0.034(2) 0.036(2) -0.0053(19) -0.0090(18) 0.0064(18)
C26 0.028(2) 0.049(3) 0.032(2) -0.0050(19) 0.0054(17) 0.0028(18)
C27 0.035(2) 0.037(2) 0.029(2) -0.0035(18) 0.0108(17) 0.0100(18)
C28 0.030(2) 0.037(2) 0.032(2) 0.0081(19) 0.0142(17) 0.0087(17)
C29 0.027(2) 0.052(3) 0.070(3) 0.009(3) 0.017(2) 0.009(2)
C30 0.036(3) 0.057(3) 0.057(3) 0.011(3) 0.015(2) 0.000(2)
C31 0.033(3) 0.069(4) 0.077(4) 0.034(3) 0.003(2) 0.004(2)
C32 0.038(3) 0.067(4) 0.127(6) 0.001(4) 0.034(3) 0.018(3)
C33 0.101(8) 0.170(12) 0.272(19) -0.165(13) -0.040(10) 0.038(8)
C34 0.26(2) 0.84(7) 0.148(13) -0.23(3) -0.095(15) 0.39(3)

loop_
_atom_type_symbol
_atom_type_description
_atom_type_scat_dispersion_real
_atom_type_scat_dispersion_imag
_atom_type_scat_source
C C 0.0181 0.0091 'International Tables Vol C Tables 4.2.6.8 and 6.1.1.4'
H H 0.0000 0.0000 'International Tables Vol C Tables 4.2.6.8 and 6.1.1.4'
N N 0.0311 0.0180 'International Tables Vol C Tables 4.2.6.8 and 6.1.1.4'
O O 0.0492 0.0322 'International Tables Vol C Tables 4.2.6.8 and 6.1.1.4'
Yb Yb -7.2108 4.4329 'International Tables Vol C Tables 4.2.6.8 and 6.1.1.4'

loop_
_geom_angle_atom_site_label_1
_geom_angle_atom_site_label_2
_geom_angle_atom_site_label_3
_geom_angle
_geom_angle_site_symmetry_1
_geom_angle_site_symmetry_3
_geom_angle_publ_flag
O6 Yb1 O2 84.00(9) . . ?
O6 Yb1 O7 131.37(10) . . ?
O2 Yb1 O7 77.80(10) . . ?
O6 Yb1 O1 78.42(9) . . ?
O2 Yb1 O1 132.87(9) . . ?
O7 Yb1 O1 143.55(10) . . ?
O6 Yb1 O3 141.35(9) . . ?
O2 Yb1 O3 78.27(9) . . ?
O7 Yb1 O3 77.82(10) . . ?
O1 Yb1 O3 88.94(9) . . ?
O6 Yb1 O5 80.65(9) . . ?
O2 Yb1 O5 143.81(9) . . ?
O7 Yb1 O5 88.18(10) . . ?
O1 Yb1 O5 75.37(9) . . ?
O3 Yb1 O5 131.42(9) . . ?
O6 Yb1 O4 139.74(9) . . ?
O2 Yb1 O4 136.26(9) . . ?
O7 Yb1 O4 71.50(10) . . ?
O1 Yb1 O4 72.11(9) . . ?
O3 Yb1 O4 65.50(9) . . ?
O5 Yb1 O4 65.93(9) . . ?
O6 Yb1 N1 73.63(9) . . ?
O2 Yb1 N1 68.06(9) . . ?
O7 Yb1 N1 135.32(10) . . ?
O1 Yb1 N1 65.11(9) . . ?
O3 Yb1 N1 67.94(10) . . ?
O5 Yb1 N1 136.10(10) . . ?
O4 Yb1 N1 115.63(10) . . ?
O6 Yb1 N2 66.84(9) . . ?
O2 Yb1 N2 75.27(10) . . ?
O7 Yb1 N2 65.02(10) . . ?
O1 Yb1 N2 132.85(10) . . ?
O3 Yb1 N2 137.91(10) . . ?
O5 Yb1 N2 68.56(10) . . ?
O4 Yb1 N2 116.41(10) . . ?
N1 Yb1 N2 127.95(10) . . ?
C2 O1 Yb1 124.4(2) . . ?
C8 O2 Yb1 123.8(2) . . ?
C15 O3 C14 117.6(3) . . ?
C15 O3 Yb1 119.5(2) . . ?
C14 O3 Yb1 119.7(2) . . ?
C16 O4 C17 116.1(4) . . ?
C16 O4 Yb1 117.0(2) . . ?
C17 O4 Yb1 117.4(2) . . ?
C18 O5 C19 112.7(3) . . ?
C18 O5 Yb1 117.7(2) . . ?
C19 O5 Yb1 116.3(2) . . ?
C22 O6 Yb1 125.7(2) . . ?
C28 O7 Yb1 125.6(3) . . ?
C33 O17 H17 109.5 . . ?
C1 N1 C7 111.8(3) . . ?
C1 N1 C13 108.0(3) . . ?
C7 N1 C13 111.3(3) . . ?
C1 N1 Yb1 108.2(2) . . ?
C7 N1 Yb1 107.8(2) . . ?
C13 N1 Yb1 109.7(2) . . ?
C21 N2 C27 110.9(3) . . ?
C21 N2 C20 111.3(3) . . ?
C27 N2 C20 109.1(3) . . ?
C21 N2 Yb1 107.9(2) . . ?
C27 N2 Yb1 108.2(2) . . ?
C20 N2 Yb1 109.4(2) . . ?
C2 N3 C3 125.9(3) . . ?
C2 N3 H3 117.0 . . ?
C3 N3 H3 117.0 . . ?
C8 N4 C9 127.7(3) . . ?
C8 N4 H4 116.1 . . ?
C9 N4 H4 116.1 . . ?
C22 N5 C23 126.6(3) . . ?
C22 N5 H5 116.7 . . ?
C23 N5 H5 116.7 . . ?
C28 N6 C29 125.2(4) . . ?
C28 N6 H6 117.4 . . ?
C29 N6 H6 117.4 . . ?
O9 N7 O10 119.7(4) . . ?
O9 N7 O8 119.6(4) . . ?
O10 N7 O8 120.7(4) . . ?
O12 N8 O13 119.3(3) . . ?
O12 N8 O11 120.6(3) . . ?
O13 N8 O11 120.1(3) . . ?
O14 N9 O16 126.1(11) . . ?
O14 N9 O15 130.9(10) . . ?
O16 N9 O15 101.5(9) . . ?
N1 C1 C2 107.9(3) . . ?
N1 C1 H1A 110.1 . . ?
C2 C1 H1A 110.1 . . ?
N1 C1 H1B 110.1 . . ?
C2 C1 H1B 110.1 . . ?
H1A C1 H1B 108.4 . . ?
O1 C2 N3 123.9(3) . . ?
O1 C2 C1 118.8(3) . . ?
N3 C2 C1 117.2(3) . . ?
N3 C3 C4 108.5(4) . . ?
N3 C3 C6 109.8(3) . . ?
C4 C3 C6 111.8(4) . . ?
N3 C3 C5 106.2(3) . . ?
C4 C3 C5 110.7(4) . . ?
C6 C3 C5 109.6(4) . . ?
C3 C4 H4A 109.5 . . ?
C3 C4 H4B 109.5 . . ?
H4A C4 H4B 109.5 . . ?
C3 C4 H4C 109.5 . . ?
H4A C4 H4C 109.5 . . ?
H4B C4 H4C 109.5 . . ?
C3 C5 H5A 109.5 . . ?
C3 C5 H5B 109.5 . . ?
H5A C5 H5B 109.5 . . ?
C3 C5 H5C 109.5 . . ?
H5A C5 H5C 109.5 . . ?
H5B C5 H5C 109.5 . . ?
C3 C6 H6A 109.5 . . ?
C3 C6 H6B 109.5 . . ?
H6A C6 H6B 109.5 . . ?
C3 C6 H6C 109.5 . . ?
H6A C6 H6C 109.5 . . ?
H6B C6 H6C 109.5 . . ?
N1 C7 C8 109.6(3) . . ?
N1 C7 H7A 109.7 . . ?
C8 C7 H7A 109.7 . . ?
N1 C7 H7B 109.7 . . ?
C8 C7 H7B 109.7 . . ?
H7A C7 H7B 108.2 . . ?
O2 C8 N4 124.5(4) . . ?
O2 C8 C7 117.8(3) . . ?
N4 C8 C7 117.7(3) . . ?
N4 C9 C11 109.7(4) . . ?
N4 C9 C10 106.3(4) . . ?
C11 C9 C10 110.2(5) . . ?
N4 C9 C12 109.0(3) . . ?
C11 C9 C12 111.5(5) . . ?
C10 C9 C12 109.9(4) . . ?
C9 C10 H10A 109.5 . . ?
C9 C10 H10B 109.5 . . ?
H10A C10 H10B 109.5 . . ?
C9 C10 H10C 109.5 . . ?
H10A C10 H10C 109.5 . . ?
H10B C10 H10C 109.5 . . ?
C9 C11 H11A 109.5 . . ?
C9 C11 H11B 109.5 . . ?
H11A C11 H11B 109.5 . . ?
C9 C11 H11C 109.5 . . ?
H11A C11 H11C 109.5 . . ?
H11B C11 H11C 109.5 . . ?
C9 C12 H12A 109.5 . . ?
C9 C12 H12B 109.5 . . ?
H12A C12 H12B 109.5 . . ?
C9 C12 H12C 109.5 . . ?
H12A C12 H12C 109.5 . . ?
H12B C12 H12C 109.5 . . ?
N1 C13 C14 111.6(3) . . ?
N1 C13 H13A 109.3 . . ?
C14 C13 H13A 109.3 . . ?
N1 C13 H13B 109.3 . . ?
C14 C13 H13B 109.3 . . ?
H13A C13 H13B 108.0 . . ?
O3 C14 C13 107.6(3) . . ?
O3 C14 H14A 110.2 . . ?
C13 C14 H14A 110.2 . . ?
O3 C14 H14B 110.2 . . ?
C13 C14 H14B 110.2 . . ?
H14A C14 H14B 108.5 . . ?
O3 C15 C16 109.0(4) . . ?
O3 C15 H15A 109.9 . . ?
C16 C15 H15A 109.9 . . ?
O3 C15 H15B 109.9 . . ?
C16 C15 H15B 109.9 . . ?
H15A C15 H15B 108.3 . . ?
O4 C16 C15 107.3(4) . . ?
O4 C16 H16A 110.3 . . ?
C15 C16 H16A 110.3 . . ?
O4 C16 H16B 110.3 . . ?
C15 C16 H16B 110.3 . . ?
H16A C16 H16B 108.5 . . ?
O4 C17 C18 108.1(4) . . ?
O4 C17 H17A 110.1 . . ?
C18 C17 H17A 110.1 . . ?
O4 C17 H17B 110.1 . . ?
C18 C17 H17B 110.1 . . ?
H17A C17 H17B 108.4 . . ?
O5 C18 C17 108.1(4) . . ?
O5 C18 H18A 110.1 . . ?
C17 C18 H18A 110.1 . . ?
O5 C18 H18B 110.1 . . ?
C17 C18 H18B 110.1 . . ?
H18A C18 H18B 108.4 . . ?
O5 C19 C20 109.6(3) . . ?
O5 C19 H19A 109.8 . . ?
C20 C19 H19A 109.8 . . ?
O5 C19 H19B 109.8 . . ?
C20 C19 H19B 109.8 . . ?
H19A C19 H19B 108.2 . . ?
N2 C20 C19 111.0(3) . . ?
N2 C20 H20A 109.4 . . ?
C19 C20 H20A 109.4 . . ?
N2 C20 H20B 109.4 . . ?
C19 C20 H20B 109.4 . . ?
H20A C20 H20B 108.0 . . ?
N2 C21 C22 108.8(3) . . ?
N2 C21 H21A 109.9 . . ?
C22 C21 H21A 109.9 . . ?
N2 C21 H21B 109.9 . . ?
C22 C21 H21B 109.9 . . ?
H21A C21 H21B 108.3 . . ?
O6 C22 N5 124.5(3) . . ?
O6 C22 C21 117.4(3) . . ?
N5 C22 C21 118.1(3) . . ?
N5 C23 C25 106.2(3) . . ?
N5 C23 C26 109.6(3) . . ?
C25 C23 C26 109.6(4) . . ?
N5 C23 C24 110.7(3) . . ?
C25 C23 C24 108.7(3) . . ?
C26 C23 C24 111.8(3) . . ?
C23 C24 H24A 109.5 . . ?
C23 C24 H24B 109.5 . . ?
H24A C24 H24B 109.5 . . ?
C23 C24 H24C 109.5 . . ?
H24A C24 H24C 109.5 . . ?
H24B C24 H24C 109.5 . . ?
C23 C25 H25A 109.5 . . ?
C23 C25 H25B 109.5 . . ?
H25A C25 H25B 109.5 . . ?
C23 C25 H25C 109.5 . . ?
H25A C25 H25C 109.5 . . ?
H25B C25 H25C 109.5 . . ?
C23 C26 H26A 109.5 . . ?
C23 C26 H26B 109.5 . . ?
H26A C26 H26B 109.5 . . ?
C23 C26 H26C 109.5 . . ?
H26A C26 H26C 109.5 . . ?
H26B C26 H26C 109.5 . . ?
N2 C27 C28 108.2(3) . . ?
N2 C27 H27A 110.1 . . ?
C28 C27 H27A 110.1 . . ?
N2 C27 H27B 110.1 . . ?
C28 C27 H27B 110.1 . . ?
H27A C27 H27B 108.4 . . ?
O7 C28 N6 123.9(4) . . ?
O7 C28 C27 119.4(3) . . ?
N6 C28 C27 116.7(4) . . ?
N6 C29 C30 109.7(4) . . ?
N6 C29 C31 109.7(4) . . ?
C30 C29 C31 111.3(5) . . ?
N6 C29 C32 105.3(5) . . ?
C30 C29 C32 110.2(4) . . ?
C31 C29 C32 110.6(5) . . ?
C29 C30 H30A 109.5 . . ?
C29 C30 H30B 109.5 . . ?
H30A C30 H30B 109.5 . . ?
C29 C30 H30C 109.5 . . ?
H30A C30 H30C 109.5 . . ?
H30B C30 H30C 109.5 . . ?
C29 C31 H31A 109.5 . . ?
C29 C31 H31B 109.5 . . ?
H31A C31 H31B 109.5 . . ?
C29 C31 H31C 109.5 . . ?
H31A C31 H31C 109.5 . . ?
H31B C31 H31C 109.5 . . ?
C29 C32 H32A 109.5 . . ?
C29 C32 H32B 109.5 . . ?
H32A C32 H32B 109.5 . . ?
C29 C32 H32C 109.5 . . ?
H32A C32 H32C 109.5 . . ?
H32B C32 H32C 109.5 . . ?
O17 C33 C34 116.1(14) . . ?
O17 C33 H33A 108.3 . . ?
C34 C33 H33A 108.3 . . ?
O17 C33 H33B 108.3 . . ?
C34 C33 H33B 108.3 . . ?
H33A C33 H33B 107.4 . . ?
C33 C34 H34A 109.5 . . ?
C33 C34 H34B 109.5 . . ?
H34A C34 H34B 109.5 . . ?
C33 C34 H34C 109.5 . . ?
H34A C34 H34C 109.5 . . ?
H34B C34 H34C 109.5 . . ?

loop_
_geom_bond_atom_site_label_1
_geom_bond_atom_site_label_2
_geom_bond_distance
_geom_bond_site_symmetry_2
_geom_bond_publ_flag
Yb1 O6 2.286(3) . ?
Yb1 O2 2.295(3) . ?
Yb1 O7 2.298(3) . ?
Yb1 O1 2.303(3) . ?
Yb1 O3 2.405(3) . ?
Yb1 O5 2.411(3) . ?
Yb1 O4 2.445(3) . ?
Yb1 N1 2.585(3) . ?
Yb1 N2 2.617(3) . ?
O1 C2 1.262(4) . ?
O2 C8 1.264(5) . ?
O3 C15 1.422(5) . ?
O3 C14 1.448(5) . ?
O4 C16 1.422(5) . ?
O4 C17 1.424(5) . ?
O5 C18 1.437(5) . ?
O5 C19 1.443(5) . ?
O6 C22 1.266(5) . ?
O7 C28 1.252(5) . ?
O8 N7 1.270(5) . ?
O9 N7 1.234(5) . ?
O10 N7 1.246(5) . ?
O11 N8 1.248(4) . ?
O12 N8 1.236(5) . ?
O13 N8 1.247(4) . ?
O14 N9 1.057(8) . ?
O15 N9 1.153(10) . ?
O16 N9 1.105(13) . ?
O17 C33 1.510(17) . ?
O17 H17 0.8200 . ?
N1 C1 1.474(5) . ?
N1 C7 1.477(5) . ?
N1 C13 1.489(5) . ?
N2 C21 1.474(5) . ?
N2 C27 1.474(5) . ?
N2 C20 1.491(5) . ?
N3 C2 1.305(5) . ?
N3 C3 1.497(5) . ?
N3 H3 0.8600 . ?
N4 C8 1.305(5) . ?
N4 C9 1.480(5) . ?
N4 H4 0.8600 . ?
N5 C22 1.313(5) . ?
N5 C23 1.484(5) . ?
N5 H5 0.8600 . ?
N6 C28 1.320(5) . ?
N6 C29 1.491(6) . ?
N6 H6 0.8600 . ?
C1 C2 1.514(5) . ?
C1 H1A 0.9700 . ?
C1 H1B 0.9700 . ?
C3 C4 1.519(7) . ?
C3 C6 1.523(7) . ?
C3 C5 1.523(6) . ?
C4 H4A 0.9600 . ?
C4 H4B 0.9600 . ?
C4 H4C 0.9600 . ?
C5 H5A 0.9600 . ?
C5 H5B 0.9600 . ?
C5 H5C 0.9600 . ?
C6 H6A 0.9600 . ?
C6 H6B 0.9600 . ?
C6 H6C 0.9600 . ?
C7 C8 1.507(5) . ?
C7 H7A 0.9700 . ?
C7 H7B 0.9700 . ?
C9 C11 1.509(7) . ?
C9 C10 1.519(7) . ?
C9 C12 1.520(6) . ?
C10 H10A 0.9600 . ?
C10 H10B 0.9600 . ?
C10 H10C 0.9600 . ?
C11 H11A 0.9600 . ?
C11 H11B 0.9600 . ?
C11 H11C 0.9600 . ?
C12 H12A 0.9600 . ?
C12 H12B 0.9600 . ?
C12 H12C 0.9600 . ?
C13 C14 1.502(6) . ?
C13 H13A 0.9700 . ?
C13 H13B 0.9700 . ?
C14 H14A 0.9700 . ?
C14 H14B 0.9700 . ?
C15 C16 1.473(7) . ?
C15 H15A 0.9700 . ?
C15 H15B 0.9700 . ?
C16 H16A 0.9700 . ?
C16 H16B 0.9700 . ?
C17 C18 1.467(7) . ?
C17 H17A 0.9700 . ?
C17 H17B 0.9700 . ?
C18 H18A 0.9700 . ?
C18 H18B 0.9700 . ?
C19 C20 1.499(7) . ?
C19 H19A 0.9700 . ?
C19 H19B 0.9700 . ?
C20 H20A 0.9700 . ?
C20 H20B 0.9700 . ?
C21 C22 1.510(5) . ?
C21 H21A 0.9700 . ?
C21 H21B 0.9700 . ?
C23 C25 1.530(5) . ?
C23 C26 1.533(6) . ?
C23 C24 1.541(6) . ?
C24 H24A 0.9600 . ?
C24 H24B 0.9600 . ?
C24 H24C 0.9600 . ?
C25 H25A 0.9600 . ?
C25 H25B 0.9600 . ?
C25 H25C 0.9600 . ?
C26 H26A 0.9600 . ?
C26 H26B 0.9600 . ?
C26 H26C 0.9600 . ?
C27 C28 1.511(6) . ?
C27 H27A 0.9700 . ?
C27 H27B 0.9700 . ?
C29 C30 1.518(7) . ?
C29 C31 1.525(8) . ?
C29 C32 1.543(7) . ?
C30 H30A 0.9600 . ?
C30 H30B 0.9600 . ?
C30 H30C 0.9600 . ?
C31 H31A 0.9600 . ?
C31 H31B 0.9600 . ?
C31 H31C 0.9600 . ?
C32 H32A 0.9600 . ?
C32 H32B 0.9600 . ?
C32 H32C 0.9600 . ?
C33 C34 1.54(3) . ?
C33 H33A 0.9700 . ?
C33 H33B 0.9700 . ?
C34 H34A 0.9600 . ?
C34 H34B 0.9600 . ?
C34 H34C 0.9600 . ?

loop_
_geom_hbond_atom_site_label_D
_geom_hbond_atom_site_label_H
_geom_hbond_atom_site_label_A
_geom_hbond_distance_DH
_geom_hbond_distance_HA
_geom_hbond_distance_DA
_geom_hbond_angle_DHA
_geom_hbond_site_symmetry_A
N6 H6 O17 0.86 2.06 2.918(8) 174.1 1_556
N5 H5 O13 0.86 2.07 2.922(4) 173.1 1_556
N4 H4 N7 0.86 2.70 3.379(5) 137.0 .
N4 H4 O8 0.86 2.02 2.858(5) 163.5 .
N3 H3 O11 0.86 2.02 2.873(4) 170.8 6_556
O17 H17 N6 0.82 2.25 2.918(8) 139.5 1_554

loop_
_geom_torsion_atom_site_label_1
_geom_torsion_atom_site_label_2
_geom_torsion_atom_site_label_3
_geom_torsion_atom_site_label_4
_geom_torsion
_geom_torsion_site_symmetry_1
_geom_torsion_site_symmetry_2
_geom_torsion_site_symmetry_3
_geom_torsion_site_symmetry_4
_geom_torsion_publ_flag
O6 Yb1 O1 C2 -53.1(3) . . . . ?
O2 Yb1 O1 C2 17.3(3) . . . . ?
O7 Yb1 O1 C2 157.8(3) . . . . ?
O3 Yb1 O1 C2 90.2(3) . . . . ?
O5 Yb1 O1 C2 -136.3(3) . . . . ?
O4 Yb1 O1 C2 154.7(3) . . . . ?
N1 Yb1 O1 C2 24.1(3) . . . . ?
N2 Yb1 O1 C2 -95.5(3) . . . . ?
O6 Yb1 O2 C8 74.2(3) . . . . ?
O7 Yb1 O2 C8 -151.1(3) . . . . ?
O1 Yb1 O2 C8 6.1(3) . . . . ?
O3 Yb1 O2 C8 -71.2(3) . . . . ?
O5 Yb1 O2 C8 139.4(3) . . . . ?
O4 Yb1 O2 C8 -105.2(3) . . . . ?
N1 Yb1 O2 C8 -0.5(3) . . . . ?
N2 Yb1 O2 C8 141.8(3) . . . . ?
O6 Yb1 O3 C15 151.0(3) . . . . ?
O2 Yb1 O3 C15 -144.5(3) . . . . ?
O7 Yb1 O3 C15 -64.7(3) . . . . ?
O1 Yb1 O3 C15 81.1(3) . . . . ?
O5 Yb1 O3 C15 11.8(4) . . . . ?
O4 Yb1 O3 C15 10.3(3) . . . . ?
N1 Yb1 O3 C15 144.6(3) . . . . ?
N2 Yb1 O3 C15 -92.6(3) . . . . ?
O6 Yb1 O3 C14 -8.5(3) . . . . ?
O2 Yb1 O3 C14 56.0(3) . . . . ?
O7 Yb1 O3 C14 135.9(3) . . . . ?
O1 Yb1 O3 C14 -78.3(3) . . . . ?
O5 Yb1 O3 C14 -147.6(2) . . . . ?
O4 Yb1 O3 C14 -149.1(3) . . . . ?
N1 Yb1 O3 C14 -14.8(3) . . . . ?
N2 Yb1 O3 C14 107.9(3) . . . . ?
O6 Yb1 O4 C16 -122.7(3) . . . . ?
O2 Yb1 O4 C16 56.4(4) . . . . ?
O7 Yb1 O4 C16 104.2(3) . . . . ?
O1 Yb1 O4 C16 -77.8(3) . . . . ?
O3 Yb1 O4 C16 19.5(3) . . . . ?
O5 Yb1 O4 C16 -159.3(3) . . . . ?
N1 Yb1 O4 C16 -28.0(3) . . . . ?
N2 Yb1 O4 C16 152.6(3) . . . . ?
O6 Yb1 O4 C17 22.5(4) . . . . ?
O2 Yb1 O4 C17 -158.4(3) . . . . ?
O7 Yb1 O4 C17 -110.6(3) . . . . ?
O1 Yb1 O4 C17 67.5(3) . . . . ?
O3 Yb1 O4 C17 164.7(3) . . . . ?
O5 Yb1 O4 C17 -14.1(3) . . . . ?
N1 Yb1 O4 C17 117.3(3) . . . . ?
N2 Yb1 O4 C17 -62.1(3) . . . . ?
O6 Yb1 O5 C18 -173.2(3) . . . . ?
O2 Yb1 O5 C18 120.6(3) . . . . ?
O7 Yb1 O5 C18 54.3(3) . . . . ?
O1 Yb1 O5 C18 -92.9(3) . . . . ?
O3 Yb1 O5 C18 -17.7(4) . . . . ?
O4 Yb1 O5 C18 -16.2(3) . . . . ?
N1 Yb1 O5 C18 -118.9(3) . . . . ?
N2 Yb1 O5 C18 118.1(3) . . . . ?
O6 Yb1 O5 C19 48.5(3) . . . . ?
O2 Yb1 O5 C19 -17.6(3) . . . . ?
O7 Yb1 O5 C19 -83.9(3) . . . . ?
O1 Yb1 O5 C19 128.9(3) . . . . ?
O3 Yb1 O5 C19 -155.9(2) . . . . ?
O4 Yb1 O5 C19 -154.5(3) . . . . ?
N1 Yb1 O5 C19 102.9(3) . . . . ?
N2 Yb1 O5 C19 -20.1(3) . . . . ?
O2 Yb1 O6 C22 73.7(3) . . . . ?
O7 Yb1 O6 C22 5.8(3) . . . . ?
O1 Yb1 O6 C22 -150.3(3) . . . . ?
O3 Yb1 O6 C22 136.4(3) . . . . ?
O5 Yb1 O6 C22 -73.4(3) . . . . ?
O4 Yb1 O6 C22 -106.9(3) . . . . ?
N1 Yb1 O6 C22 142.6(3) . . . . ?
N2 Yb1 O6 C22 -2.8(3) . . . . ?
O6 Yb1 O7 C28 12.2(4) . . . . ?
O2 Yb1 O7 C28 -58.3(3) . . . . ?
O1 Yb1 O7 C28 150.1(3) . . . . ?
O3 Yb1 O7 C28 -138.8(3) . . . . ?
O5 Yb1 O7 C28 88.1(3) . . . . ?
O4 Yb1 O7 C28 153.3(3) . . . . ?
N1 Yb1 O7 C28 -98.7(3) . . . . ?
N2 Yb1 O7 C28 20.9(3) . . . . ?
O6 Yb1 N1 C1 51.6(2) . . . . ?
O2 Yb1 N1 C1 141.7(2) . . . . ?
O7 Yb1 N1 C1 -175.4(2) . . . . ?
O1 Yb1 N1 C1 -33.0(2) . . . . ?
O3 Yb1 N1 C1 -132.5(2) . . . . ?
O5 Yb1 N1 C1 -5.1(3) . . . . ?
O4 Yb1 N1 C1 -86.2(2) . . . . ?
N2 Yb1 N1 C1 93.1(2) . . . . ?
O6 Yb1 N1 C7 -69.4(2) . . . . ?
O2 Yb1 N1 C7 20.6(2) . . . . ?
O7 Yb1 N1 C7 63.6(3) . . . . ?
O1 Yb1 N1 C7 -154.0(3) . . . . ?
O3 Yb1 N1 C7 106.4(2) . . . . ?
O5 Yb1 N1 C7 -126.1(2) . . . . ?
O4 Yb1 N1 C7 152.7(2) . . . . ?
N2 Yb1 N1 C7 -28.0(3) . . . . ?
O6 Yb1 N1 C13 169.3(2) . . . . ?
O2 Yb1 N1 C13 -100.7(2) . . . . ?
O7 Yb1 N1 C13 -57.7(3) . . . . ?
O1 Yb1 N1 C13 84.7(2) . . . . ?
O3 Yb1 N1 C13 -14.9(2) . . . . ?
O5 Yb1 N1 C13 112.6(2) . . . . ?
O4 Yb1 N1 C13 31.4(3) . . . . ?
N2 Yb1 N1 C13 -149.3(2) . . . . ?
O6 Yb1 N2 C21 22.5(2) . . . . ?
O2 Yb1 N2 C21 -67.3(2) . . . . ?
O7 Yb1 N2 C21 -150.4(3) . . . . ?
O1 Yb1 N2 C21 68.4(3) . . . . ?
O3 Yb1 N2 C21 -120.1(2) . . . . ?
O5 Yb1 N2 C21 111.2(2) . . . . ?
O4 Yb1 N2 C21 158.0(2) . . . . ?
N1 Yb1 N2 C21 -21.3(3) . . . . ?
O6 Yb1 N2 C27 142.5(3) . . . . ?
O2 Yb1 N2 C27 52.8(2) . . . . ?
O7 Yb1 N2 C27 -30.4(2) . . . . ?
O1 Yb1 N2 C27 -171.5(2) . . . . ?
O3 Yb1 N2 C27 0.0(3) . . . . ?
O5 Yb1 N2 C27 -128.7(3) . . . . ?
O4 Yb1 N2 C27 -81.9(3) . . . . ?
N1 Yb1 N2 C27 98.8(3) . . . . ?
O6 Yb1 N2 C20 -98.7(3) . . . . ?
O2 Yb1 N2 C20 171.5(3) . . . . ?
O7 Yb1 N2 C20 88.4(3) . . . . ?
O1 Yb1 N2 C20 -52.7(3) . . . . ?
O3 Yb1 N2 C20 118.7(2) . . . . ?
O5 Yb1 N2 C20 -10.0(2) . . . . ?
O4 Yb1 N2 C20 36.8(3) . . . . ?
N1 Yb1 N2 C20 -142.5(2) . . . . ?
C7 N1 C1 C2 157.9(3) . . . . ?
C13 N1 C1 C2 -79.4(3) . . . . ?
Yb1 N1 C1 C2 39.4(3) . . . . ?
Yb1 O1 C2 N3 168.3(3) . . . . ?
Yb1 O1 C2 C1 -9.9(5) . . . . ?
C3 N3 C2 O1 -0.7(6) . . . . ?
C3 N3 C2 C1 177.6(4) . . . . ?
N1 C1 C2 O1 -23.6(4) . . . . ?
N1 C1 C2 N3 158.0(3) . . . . ?
C2 N3 C3 C4 63.6(5) . . . . ?
C2 N3 C3 C6 -58.9(5) . . . . ?
C2 N3 C3 C5 -177.3(4) . . . . ?
C1 N1 C7 C8 -154.6(3) . . . . ?
C13 N1 C7 C8 84.5(4) . . . . ?
Yb1 N1 C7 C8 -35.9(3) . . . . ?
Yb1 O2 C8 N4 159.8(3) . . . . ?
Yb1 O2 C8 C7 -20.8(4) . . . . ?
C9 N4 C8 O2 0.7(6) . . . . ?
C9 N4 C8 C7 -178.7(3) . . . . ?
N1 C7 C8 O2 39.7(4) . . . . ?
N1 C7 C8 N4 -140.9(3) . . . . ?
C8 N4 C9 C11 -58.3(6) . . . . ?
C8 N4 C9 C10 -177.5(4) . . . . ?
C8 N4 C9 C12 64.1(5) . . . . ?
C1 N1 C13 C14 159.9(3) . . . . ?
C7 N1 C13 C14 -77.1(4) . . . . ?
Yb1 N1 C13 C14 42.1(4) . . . . ?
C15 O3 C14 C13 -118.2(4) . . . . ?
Yb1 O3 C14 C13 41.6(4) . . . . ?
N1 C13 C14 O3 -54.6(4) . . . . ?
C14 O3 C15 C16 123.2(4) . . . . ?
Yb1 O3 C15 C16 -36.7(5) . . . . ?
C17 O4 C16 C15 170.0(4) . . . . ?
Yb1 O4 C16 C15 -44.3(5) . . . . ?
O3 C15 C16 O4 50.4(5) . . . . ?
C16 O4 C17 C18 -173.8(4) . . . . ?
Yb1 O4 C17 C18 40.6(5) . . . . ?
C19 O5 C18 C17 -177.6(4) . . . . ?
Yb1 O5 C18 C17 42.8(5) . . . . ?
O4 C17 C18 O5 -52.1(5) . . . . ?
C18 O5 C19 C20 -92.1(4) . . . . ?
Yb1 O5 C19 C20 48.1(4) . . . . ?
C21 N2 C20 C19 -81.5(4) . . . . ?
C27 N2 C20 C19 155.8(4) . . . . ?
Yb1 N2 C20 C19 37.6(4) . . . . ?
O5 C19 C20 N2 -56.9(5) . . . . ?
C27 N2 C21 C22 -155.4(3) . . . . ?
C20 N2 C21 C22 83.0(4) . . . . ?
Yb1 N2 C21 C22 -37.1(3) . . . . ?
Yb1 O6 C22 N5 162.4(3) . . . . ?
Yb1 O6 C22 C21 -18.3(4) . . . . ?
C23 N5 C22 O6 0.3(6) . . . . ?
C23 N5 C22 C21 -179.0(3) . . . . ?
N2 C21 C22 O6 38.8(4) . . . . ?
N2 C21 C22 N5 -141.9(3) . . . . ?
C22 N5 C23 C25 -171.4(4) . . . . ?
C22 N5 C23 C26 70.3(5) . . . . ?
C22 N5 C23 C24 -53.5(5) . . . . ?
C21 N2 C27 C28 155.5(3) . . . . ?
C20 N2 C27 C28 -81.6(4) . . . . ?
Yb1 N2 C27 C28 37.3(3) . . . . ?
Yb1 O7 C28 N6 172.2(3) . . . . ?
Yb1 O7 C28 C27 -6.7(5) . . . . ?
C29 N6 C28 O7 1.0(7) . . . . ?
C29 N6 C28 C27 179.9(4) . . . . ?
N2 C27 C28 O7 -24.4(5) . . . . ?
N2 C27 C28 N6 156.6(4) . . . . ?
C28 N6 C29 C30 58.4(6) . . . . ?
C28 N6 C29 C31 -64.0(6) . . . . ?
C28 N6 C29 C32 176.9(5) . . . . ?
